data_9013194
loop_
_publ_author_name
'Pervukhina, N. V.'
'Borisov, S. V.'
'Magarill, S. A.'
'Naumov, D. Y.'
'Vasilev, V. I.'

_publ_section_title
;
 The crystal structure of kelyanite (Hg2)6(SbO6)BrCl2
;
_journal_name_full 'American Mineralogist'
_journal_page_first 1666
_journal_page_last 1669
_journal_paper_doi 10.2138/am.2008.2876
_journal_volume 93
_journal_year 2008
_chemical_compound_source 'Kelyana deposit, Buryatia, Russia'
_chemical_formula_sum 'Br Cl2 Hg12 O6 Sb'
_chemical_name_mineral Kelyanite
_space_group_IT_number 143
_symmetry_space_group_name_Hall 'P 3'
_symmetry_space_group_name_H-M 'P 3'
_cell_angle_alpha 90
_cell_angle_beta 90
_cell_angle_gamma 120
_cell_length_a 13.560
_cell_length_b 13.560
_cell_length_c 10.004
_cell_formula_units_Z 3
_cell_volume 1593.029
_database_code_amcsd 0004681
_exptl_crystal_density_diffrn 8.680
_cod_original_formula_sum 'Hg12 Sb O6 Br Cl2'
_cod_database_code 9013194

loop_
_space_group_symop_operation_xyz
x,y,z
-y,x-y,z
-x+y,-x,z

loop_
_atom_site_label
_atom_site_fract_x
_atom_site_fract_y
_atom_site_fract_z
_atom_site_U_iso_or_equiv
Hg1 0.20820 -0.14820 0.27040 0.02300
Hg2 0.15020 -0.02390 0.39500 0.02400
Hg3 0.45910 -0.02280 0.39260 0.02200
Hg4 0.51560 0.15870 0.26740 0.02500
Hg5 0.34900 0.21600 0.06250 0.04000
Hg6 0.19120 0.07310 -0.07890 0.03300
Hg7 0.37520 0.52620 0.06510 0.03700
Hg8 0.50870 0.48660 -0.06290 0.03200
Hg9 0.31710 0.20070 0.60040 0.04000
Hg10 0.47610 0.21530 0.74180 0.03500
Hg11 0.29220 0.48390 0.59770 0.03900
Hg12 0.15860 0.31200 0.72680 0.03600
Sb1 0.00000 0.00000 0.66290 0.03400
Sb2 0.66667 0.33333 0.00150 0.03300
Sb3 0.33333 0.66667 0.33250 0.03400
O1 0.28400 -0.24100 0.20300 0.03600
O2 0.13000 0.07600 0.53900 0.04100
O3 0.39100 -0.18800 0.46000 0.04300
O4 0.53400 0.26900 0.12600 0.05000
O5 0.09000 -0.04700 -0.22300 0.03600
O6 0.62800 0.42200 -0.12000 0.04700
Br1 0.66667 0.33333 0.46780 0.05700
Br2 0.00000 0.00000 0.15940 0.05800
Br3 0.33333 0.66667 0.81650 0.05100
Cl1 0.33500 0.22570 0.32990 0.05700
Cl2 0.47200 -0.00580 0.67380 0.05700

loop_
_cod_related_entry_id
_cod_related_entry_database
_cod_related_entry_code
1 AMCSD 0004681
